data_7203447
loop_
_publ_author_name
'Andrei S. Batsanov'
'Jonathan C. Collings'
'Richard M. Ward'
'Andr\'es E. Goeta'
'Laurent Porr\`es'
'Andrew Beeby'
'Judith A. K. Howard'
'Jonathan W. Steed'
'Todd B. Marder'

_publ_section_title
;
 Part 2. Structures of
 4-trimethylsilylethynyl-<i>N</i>,<i>N</i>-dimethylaniline, and
 4-ethynyl-<i>N</i>,<i>N</i>-dimethylaniline with <i>Z</i>&#x2032;                =
 12 and a single-crystal to single-crystal phase transition at 122.5 +-
 2 K
;
_journal_issue 8
_journal_name_full CrystEngComm
_journal_page_first 622
_journal_paper_doi 10.1039/b606327f
_journal_volume 8
_journal_year 2006
_chemical_formula_moiety 'C10 H11 N'
_chemical_formula_sum 'C10 H11 N'
_chemical_formula_weight 145.20
_chemical_melting_point 310.5(5)
_chemical_name_common (4-ethynyl-phenyl)-dimethyl-amine
_chemical_name_systematic
;
(4-ethynyl-phenyl)-dimethyl-amine
;
_space_group_IT_number 2
_symmetry_cell_setting triclinic
_symmetry_space_group_name_Hall '-P 1'
_symmetry_space_group_name_H-M 'P -1'
_atom_sites_solution_hydrogens geom
_atom_sites_solution_primary direct
_atom_sites_solution_secondary difmap
_audit_creation_method SHELXL-97
_cell_angle_alpha 105.84(1)
_cell_angle_beta 104.51(1)
_cell_angle_gamma 112.99(1)
_cell_formula_units_Z 24
_cell_length_a 17.412(1)
_cell_length_b 18.845(1)
_cell_length_c 19.252(1)
_cell_measurement_reflns_used 3211
_cell_measurement_temperature 120(2)
_cell_measurement_theta_max 28.85
_cell_measurement_theta_min 2.4
_cell_volume 5119.4(10)
_computing_cell_refinement 'SAINT version 6.28A (Bruker, 2002)'
_computing_data_collection 'SMART version 5.625 (Bruker, 2001)'
_computing_data_reduction 'SAINT version 6.28A (Bruker, 2002)'
_computing_molecular_graphics 'SHELXTL version 6.12 (Bruker, 2001)'
_computing_publication_material 'SHELXTL version 6.12 (Bruker, 2001)'
_computing_structure_refinement 'SHELXTL version 6.12 (Bruker, 2001)'
_computing_structure_solution 'SHELXTL version 6.12 (Bruker, 2001)'
_diffrn_ambient_temperature 120(2)
_diffrn_detector_area_resol_mean 8
_diffrn_measured_fraction_theta_full 0.997
_diffrn_measured_fraction_theta_max 0.997
_diffrn_measurement_device_type 'ProteumM APEX CCD area detector'
_diffrn_measurement_method '\w scans'
_diffrn_radiation_monochromator graphite
_diffrn_radiation_source '60W microfocus Bede Microsource with glass polycapillary optics'
_diffrn_radiation_type MoK\a
_diffrn_radiation_wavelength 0.71073
_diffrn_reflns_av_R_equivalents 0.0648
_diffrn_reflns_av_sigmaI/netI 0.1070
_diffrn_reflns_limit_h_max 22
_diffrn_reflns_limit_h_min -22
_diffrn_reflns_limit_k_max 23
_diffrn_reflns_limit_k_min -24
_diffrn_reflns_limit_l_max 25
_diffrn_reflns_limit_l_min -25
_diffrn_reflns_number 56475
_diffrn_reflns_theta_full 27.50
_diffrn_reflns_theta_max 27.50
_diffrn_reflns_theta_min 1.79
_diffrn_standards_number 0
_exptl_absorpt_coefficient_mu 0.066
_exptl_absorpt_correction_type none
_exptl_crystal_colour colourless
_exptl_crystal_density_diffrn 1.130
_exptl_crystal_density_meas ?
_exptl_crystal_density_method .
_exptl_crystal_description block
_exptl_crystal_F_000 1872
_exptl_crystal_size_max 0.20
_exptl_crystal_size_mid 0.14
_exptl_crystal_size_min 0.08
_refine_diff_density_max 0.253
_refine_diff_density_min -0.216
_refine_diff_density_rms 0.041
_refine_ls_extinction_method none
_refine_ls_goodness_of_fit_ref 0.912
_refine_ls_hydrogen_treatment mixed
_refine_ls_matrix_type full
_refine_ls_number_parameters 1285
_refine_ls_number_reflns 23457
_refine_ls_number_restraints 0
_refine_ls_restrained_S_all 0.912
_refine_ls_R_factor_all 0.1749
_refine_ls_R_factor_gt 0.0585
_refine_ls_shift/su_max 0.001
_refine_ls_shift/su_mean 0.000
_refine_ls_structure_factor_coef Fsqd
_refine_ls_weighting_details 'calc w=1/[\s^2^(Fo^2^)+(0.0459P)^2^] where P=(Fo^2^+2Fc^2^)/3'
_refine_ls_weighting_scheme calc
_refine_ls_wR_factor_gt 0.1068
_refine_ls_wR_factor_ref 0.1481
_reflns_number_gt 9236
_reflns_number_total 23457
_reflns_threshold_expression I>2\s(I)
_cod_data_source_file b606327f.txt
_cod_data_source_block \b-1
_cod_database_code 7203447

loop_
_symmetry_equiv_pos_as_xyz
'x, y, z'
'-x, -y, -z'

loop_
_atom_site_label
_atom_site_type_symbol
_atom_site_fract_x
_atom_site_fract_y
_atom_site_fract_z
_atom_site_U_iso_or_equiv
_atom_site_adp_type
_atom_site_occupancy
_atom_site_symmetry_multiplicity
_atom_site_calc_flag
_atom_site_refinement_flags
_atom_site_disorder_assembly
_atom_site_disorder_group
N1A N -0.08112(13) -0.09396(12) -0.40767(11) 0.0278(5) Uani 1 1 d . . .
C1A C 0.01192(16) -0.05195(14) -0.37033(13) 0.0221(6) Uani 1 1 d . . .
C2A C 0.05750(16) -0.01846(14) -0.28764(13) 0.0265(6) Uani 1 1 d . . .
H2A H 0.0229 -0.0249 -0.2564 0.032 Uiso 1 1 d R . .
C3A C 0.15147(16) 0.02353(14) -0.25118(14) 0.0262(6) Uani 1 1 d . . .
H3A H 0.1801 0.0456 -0.1953 0.031 Uiso 1 1 d R . .
C4A C 0.20530(16) 0.03432(14) -0.29442(14) 0.0237(6) Uani 1 1 d . . .
C5A C 0.16033(16) 0.00202(14) -0.37632(14) 0.0262(6) Uani 1 1 d . . .
H5A H 0.1954 0.0092 -0.4071 0.031 Uiso 1 1 d R . .
C6A C 0.06713(16) -0.03971(14) -0.41346(13) 0.0265(6) Uani 1 1 d . . .
H6A H 0.0391 -0.0609 -0.4693 0.032 Uiso 1 1 d R . .
C7A C -0.13716(16) -0.11097(16) -0.36370(14) 0.0323(6) Uani 1 1 d . . .
H71A H -0.1267 -0.1479 -0.3398 0.042(4) Uiso 1 1 d R . .
H72A H -0.2016 -0.1391 -0.3993 0.042(4) Uiso 1 1 d R . .
H73A H -0.1211 -0.0576 -0.3221 0.042(4) Uiso 1 1 d R . .
C8A C -0.12508(16) -0.13111(16) -0.49311(13) 0.0326(6) Uani 1 1 d . . .
H81A H -0.1065 -0.0865 -0.5121 0.035(4) Uiso 1 1 d R . .
H82A H -0.1914 -0.1596 -0.5099 0.035(4) Uiso 1 1 d R . .
H83A H -0.1071 -0.1724 -0.5151 0.035(4) Uiso 1 1 d R . .
C9A C 0.30277(17) 0.07493(15) -0.25848(14) 0.0277(6) Uani 1 1 d . . .
C10A C 0.3831(2) 0.10744(18) -0.23203(18) 0.0379(7) Uani 1 1 d . . .
H1A H 0.442(2) 0.1316(18) -0.2123(17) 0.071(11) Uiso 1 1 d . . .
N1B N 1.06901(13) 0.58817(12) 0.40285(11) 0.0263(5) Uani 1 1 d . . .
C1B C 0.97590(16) 0.54704(14) 0.36330(13) 0.0221(6) Uani 1 1 d . . .
C2B C 0.93414(16) 0.51603(14) 0.28073(13) 0.0257(6) Uani 1 1 d . . .
H2B H 0.9710 0.5221 0.2514 0.031 Uiso 1 1 d R . .
C3B C 0.84074(15) 0.47703(14) 0.24161(13) 0.0263(6) Uani 1 1 d . . .
H3B H 0.8144 0.4571 0.1858 0.032 Uiso 1 1 d R . .
C4B C 0.78419(16) 0.46648(14) 0.28227(14) 0.0246(6) Uani 1 1 d . . .
C5B C 0.82489(16) 0.49514(14) 0.36375(14) 0.0261(6) Uani 1 1 d . . .
H5B H 0.7875 0.4874 0.3925 0.031 Uiso 1 1 d R . .
C6B C 0.91827(16) 0.53479(14) 0.40381(13) 0.0252(6) Uani 1 1 d . . .
H6B H 0.9440 0.5539 0.4595 0.030 Uiso 1 1 d R . .
C7B C 1.12712(16) 0.60965(15) 0.36072(14) 0.0309(6) Uani 1 1 d . . .
H71B H 1.1149 0.5575 0.3198 0.046(4) Uiso 1 1 d R . .
H72B H 1.1912 0.6405 0.3978 0.046(4) Uiso 1 1 d R . .
H73B H 1.1144 0.6453 0.3361 0.046(4) Uiso 1 1 d R . .
C8B C 1.11044(16) 0.62213(15) 0.48840(13) 0.0309(6) Uani 1 1 d . . .
H81B H 1.0891 0.5759 0.5051 0.035(4) Uiso 1 1 d R . .
H82B H 1.0931 0.6637 0.5110 0.035(4) Uiso 1 1 d R . .
H83B H 1.1769 0.6496 0.5067 0.035(4) Uiso 1 1 d R . .
C9B C 0.68741(17) 0.43289(15) 0.24280(15) 0.0287(6) Uani 1 1 d . . .
C10B C 0.60852(19) 0.40782(17) 0.21240(17) 0.0378(7) Uani 1 1 d . . .
H1B H 0.5434(19) 0.3880(17) 0.1876(16) 0.065(10) Uiso 1 1 d . . .
N1C N -0.07952(13) -0.22973(12) -0.15952(11) 0.0260(5) Uani 1 1 d . . .
C1C C 0.01317(16) -0.18492(15) -0.11848(14) 0.0227(6) Uani 1 1 d . . .
C2C C 0.07288(16) -0.16937(14) -0.15693(14) 0.0262(6) Uani 1 1 d . . .
H2C H 0.0488 -0.1909 -0.2129 0.031 Uiso 1 1 d R . .
C3C C 0.16591(16) -0.12304(14) -0.11419(14) 0.0282(6) Uani 1 1 d . . .
H3C H 0.2048 -0.1137 -0.1415 0.034 Uiso 1 1 d R . .
C4C C 0.20481(16) -0.08943(14) -0.03194(14) 0.0247(6) Uani 1 1 d . . .
C5C C 0.14526(16) -0.10597(14) 0.00563(14) 0.0275(6) Uani 1 1 d . . .
H5C H 0.1697 -0.0843 0.0616 0.033 Uiso 1 1 d R . .
C6C C 0.05222(16) -0.15280(14) -0.03573(13) 0.0268(6) Uani 1 1 d . . .
H6C H 0.0138 -0.1636 -0.0081 0.032 Uiso 1 1 d R . .
C7C C -0.11983(16) -0.25584(15) -0.24419(13) 0.0322(6) Uani 1 1 d . . .
H71C H -0.0960 -0.2062 -0.2561 0.039(4) Uiso 1 1 d R . .
H72C H -0.1862 -0.2816 -0.2626 0.039(4) Uiso 1 1 d R . .
H73C H -0.1044 -0.2972 -0.2710 0.039(4) Uiso 1 1 d R . .
C8C C -0.13924(16) -0.24781(16) -0.11813(15) 0.0345(6) Uani 1 1 d . . .
H81C H -0.1253 -0.2793 -0.0886 0.040(4) Uiso 1 1 d R . .
H82C H -0.2028 -0.2819 -0.1565 0.040(4) Uiso 1 1 d R . .
H83C H -0.1299 -0.1945 -0.0815 0.040(4) Uiso 1 1 d R . .
C9C C 0.30118(18) -0.03944(16) 0.01409(15) 0.0313(6) Uani 1 1 d . . .
C10C C 0.3798(2) 0.00358(18) 0.05595(17) 0.0366(7) Uani 1 1 d . . .
H1C H 0.4409(18) 0.0358(16) 0.0891(15) 0.051(9) Uiso 1 1 d . . .
N1D N 1.08390(13) 0.73480(13) 1.15832(11) 0.0284(5) Uani 1 1 d . . .
C1D C 0.99092(17) 0.68697(15) 1.12006(14) 0.0238(6) Uani 1 1 d . . .
C2D C 0.94718(16) 0.65078(14) 1.03691(13) 0.0264(6) Uani 1 1 d . . .
H2D H 0.9829 0.6608 1.0069 0.032 Uiso 1 1 d R . .
C3D C 0.85412(16) 0.60147(14) 0.99820(14) 0.0287(6) Uani 1 1 d . . .
H3D H 0.8269 0.5778 0.9422 0.034 Uiso 1 1 d R . .
C4D C 0.79848(16) 0.58535(15) 1.03960(14) 0.0251(6) Uani 1 1 d . . .
C5D C 0.84034(16) 0.62210(14) 1.12173(14) 0.0278(6) Uani 1 1 d . . .
H5D H 0.8039 0.6132 1.1512 0.033 Uiso 1 1 d R . .
C6D C 0.93360(16) 0.67141(14) 1.16095(13) 0.0263(6) Uani 1 1 d . . .
H6D H 0.9600 0.6955 1.2170 0.032 Uiso 1 1 d R . .
C7D C 1.13979(16) 0.74330(16) 1.11328(14) 0.0344(6) Uani 1 1 d . . .
H71D H 1.1278 0.6871 1.0805 0.045(4) Uiso 1 1 d R . .
H72D H 1.2043 0.7779 1.1495 0.045(4) Uiso 1 1 d R . .
H73D H 1.1252 0.7707 1.0794 0.045(4) Uiso 1 1 d R . .
C8D C 1.12818(17) 0.76076(15) 1.24233(14) 0.0338(6) Uani 1 1 d . . .
H81D H 1.1077 0.7964 1.2706 0.058(5) Uiso 1 1 d R . .
H82D H 1.1944 0.7930 1.2595 0.058(5) Uiso 1 1 d R . .
H83D H 1.1123 0.7105 1.2537 0.058(5) Uiso 1 1 d R . .
C9D C 0.70144(18) 0.52945(16) 0.99669(15) 0.0295(6) Uani 1 1 d . . .
C10D C 0.6227(2) 0.48234(18) 0.95918(18) 0.0398(8) Uani 1 1 d . . .
H1D H 0.5630(17) 0.4446(15) 0.9270(14) 0.043(8) Uiso 1 1 d . . .
N1E N -0.08982(13) -0.23553(12) -0.66311(12) 0.0269(5) Uani 1 1 d . . .
C1E C 0.00318(16) -0.19118(15) -0.62429(14) 0.0225(5) Uani 1 1 d . . .
C2E C 0.05135(16) -0.22310(14) -0.58459(13) 0.0268(6) Uani 1 1 d . . .
H2E H 0.0189 -0.2778 -0.5861 0.032 Uiso 1 1 d R . .
C3E C 0.14422(16) -0.17695(14) -0.54356(13) 0.0278(6) Uani 1 1 d . . .
H3E H 0.1744 -0.2007 -0.5176 0.033 Uiso 1 1 d R . .
C4E C 0.19539(16) -0.09635(15) -0.53899(13) 0.0242(6) Uani 1 1 d . . .
C5E C 0.14823(16) -0.06516(15) -0.58015(13) 0.0272(6) Uani 1 1 d . . .
H5E H 0.1815 -0.0110 -0.5794 0.033 Uiso 1 1 d R . .
C6E C 0.05543(16) -0.11027(14) -0.62160(13) 0.0263(6) Uani 1 1 d . . .
H6E H 0.0258 -0.0870 -0.6489 0.032 Uiso 1 1 d R . .
C7E C -0.14199(16) -0.31785(14) -0.66366(14) 0.0307(6) Uani 1 1 d . . .
H71E H -0.1220 -0.3567 -0.6874 0.040(4) Uiso 1 1 d R . .
H72E H -0.2070 -0.3408 -0.6945 0.040(4) Uiso 1 1 d R . .
H73E H -0.1322 -0.3115 -0.6094 0.040(4) Uiso 1 1 d R . .
C8E C -0.13814(16) -0.20056(15) -0.70226(14) 0.0332(6) Uani 1 1 d . . .
H81E H -0.1167 -0.1895 -0.7427 0.060(5) Uiso 1 1 d R . .
H82E H -0.1268 -0.1475 -0.6636 0.060(5) Uiso 1 1 d R . .
H83E H -0.2037 -0.2412 -0.7272 0.060(5) Uiso 1 1 d R . .
C9E C 0.29157(17) -0.04479(15) -0.48887(15) 0.0276(6) Uani 1 1 d . . .
C10E C 0.3690(2) -0.00157(18) -0.44484(17) 0.0365(7) Uani 1 1 d . . .
H1E H 0.4268(19) 0.0342(17) -0.4094(17) 0.063(10) Uiso 1 1 d . . .
N1F N 1.07968(13) 0.72990(12) 0.65519(12) 0.0278(5) Uani 1 1 d . . .
C1F C 0.98608(16) 0.68298(15) 0.61847(14) 0.0229(6) Uani 1 1 d . . .
C2F C 0.93405(16) 0.71186(14) 0.57870(13) 0.0254(6) Uani 1 1 d . . .
H2F H 0.9639 0.7661 0.5787 0.030 Uiso 1 1 d R . .
C3F C 0.84049(16) 0.66304(15) 0.53966(13) 0.0269(6) Uani 1 1 d . . .
H3F H 0.8071 0.6845 0.5135 0.032 Uiso 1 1 d R . .
C4F C 0.79387(16) 0.58254(15) 0.53800(14) 0.0244(6) Uani 1 1 d . . .
C5F C 0.84490(16) 0.55467(14) 0.57899(13) 0.0256(6) Uani 1 1 d . . .
H5F H 0.8145 0.5010 0.5800 0.031 Uiso 1 1 d R . .
C6F C 0.93849(15) 0.60301(14) 0.61845(13) 0.0243(5) Uani 1 1 d . . .
H6F H 0.9712 0.5819 0.6458 0.029 Uiso 1 1 d R . .
C7F C 1.12773(16) 0.81216(14) 0.65437(14) 0.0316(6) Uani 1 1 d . . .
H71F H 1.1092 0.8066 0.5999 0.043(4) Uiso 1 1 d R . .
H72F H 1.1936 0.8337 0.6778 0.043(4) Uiso 1 1 d R . .
H73F H 1.1127 0.8517 0.6850 0.043(4) Uiso 1 1 d R . .
C8F C 1.13232(16) 0.69955(15) 0.69638(15) 0.0343(6) Uani 1 1 d . . .
H81F H 1.1183 0.6439 0.6603 0.058(5) Uiso 1 1 d R . .
H82F H 1.1169 0.6947 0.7411 0.058(5) Uiso 1 1 d R . .
H83F H 1.1974 0.7395 0.7157 0.058(5) Uiso 1 1 d R . .
C9F C 0.69751(18) 0.52927(16) 0.49269(15) 0.0295(6) Uani 1 1 d . . .
C10F C 0.6185(2) 0.48409(18) 0.45241(17) 0.0362(7) Uani 1 1 d . . .
H1F H 0.5572(18) 0.4515(16) 0.4216(15) 0.054(9) Uiso 1 1 d . . .
N1G N -0.07652(13) -0.09630(12) 0.08899(12) 0.0262(5) Uani 1 1 d . . .
C1G C 0.01614(16) -0.05210(14) 0.12981(13) 0.0220(6) Uani 1 1 d . . .
C2G C 0.06961(15) 0.02867(14) 0.13357(13) 0.0250(5) Uani 1 1 d . . .
H2G H 0.0406 0.0550 0.1105 0.030 Uiso 1 1 d R . .
C3G C 0.16337(15) 0.06993(14) 0.16994(13) 0.0253(6) Uani 1 1 d . . .
H3G H 0.1976 0.1238 0.1706 0.030 Uiso 1 1 d R . .
C4G C 0.20937(16) 0.03503(15) 0.20606(13) 0.0234(6) Uani 1 1 d . . .
C5G C 0.15657(15) -0.04288(14) 0.20598(13) 0.0259(6) Uani 1 1 d . . .
H5G H 0.1861 -0.0672 0.2318 0.031 Uiso 1 1 d R . .
C6G C 0.06287(16) -0.08565(14) 0.16946(13) 0.0253(6) Uani 1 1 d . . .
H6G H 0.0291 -0.1385 0.1709 0.030 Uiso 1 1 d R . .
C7G C -0.12312(15) -0.05975(15) 0.05090(14) 0.0298(6) Uani 1 1 d . . .
H71G H -0.0977 -0.0440 0.0139 0.033(4) Uiso 1 1 d R . .
H72G H -0.1882 -0.1013 0.0221 0.033(4) Uiso 1 1 d R . .
H73G H -0.1151 -0.0092 0.0908 0.033(4) Uiso 1 1 d R . .
C8G C -0.13080(15) -0.17832(14) 0.08837(14) 0.0303(6) Uani 1 1 d . . .
H81G H -0.1278 -0.1706 0.1416 0.054(5) Uiso 1 1 d R . .
H82G H -0.1943 -0.2034 0.0519 0.054(5) Uiso 1 1 d R . .
H83G H -0.1069 -0.2160 0.0712 0.054(5) Uiso 1 1 d R . .
C9G C 0.30713(17) 0.07528(15) 0.23826(14) 0.0282(6) Uani 1 1 d . . .
C10G C 0.3878(2) 0.10849(17) 0.26294(17) 0.0355(7) Uani 1 1 d . . .
H1G H 0.4480(19) 0.1314(17) 0.2793(17) 0.066(10) Uiso 1 1 d . . .
N1H N 1.07823(13) 0.59771(12) 0.91095(11) 0.0248(5) Uani 1 1 d . . .
C1H C 0.98588(16) 0.55595(14) 0.86879(13) 0.0209(5) Uani 1 1 d . . .
C2H C 0.94290(15) 0.59126(14) 0.82844(13) 0.0245(5) Uani 1 1 d . . .
H2H H 0.9791 0.6439 0.8278 0.029 Uiso 1 1 d R . .
C3H C 0.84944(15) 0.55094(14) 0.79001(13) 0.0252(6) Uani 1 1 d . . .
H3H H 0.8226 0.5765 0.7634 0.030 Uiso 1 1 d R . .
C4H C 0.79305(16) 0.47362(15) 0.78888(13) 0.0232(6) Uani 1 1 d . . .
C5H C 0.83559(16) 0.43657(14) 0.82615(13) 0.0263(6) Uani 1 1 d . . .
H5H H 0.7991 0.3829 0.8248 0.032 Uiso 1 1 d R . .
C6H C 0.92877(15) 0.47595(14) 0.86461(13) 0.0236(5) Uani 1 1 d . . .
H6H H 0.9553 0.4488 0.8890 0.028 Uiso 1 1 d R . .
C7H C 1.13591(15) 0.67833(13) 0.91161(14) 0.0290(6) Uani 1 1 d . . .
H71H H 1.1143 0.7181 0.9288 0.045(4) Uiso 1 1 d R . .
H72H H 1.1989 0.7012 0.9481 0.045(4) Uiso 1 1 d R . .
H73H H 1.1334 0.6700 0.8584 0.045(4) Uiso 1 1 d R . .
C8H C 1.12096(15) 0.55748(14) 0.94808(13) 0.0284(6) Uani 1 1 d . . .
H81H H 1.0971 0.5453 0.9869 0.034(4) Uiso 1 1 d R . .
H82H H 1.1076 0.5045 0.9077 0.034(4) Uiso 1 1 d R . .
H83H H 1.1871 0.5955 0.9745 0.034(4) Uiso 1 1 d R . .
C9H C 0.69590(17) 0.43568(15) 0.75244(14) 0.0277(6) Uani 1 1 d . . .
C10H C 0.6162(2) 0.40746(17) 0.72346(17) 0.0362(7) Uani 1 1 d . . .
H1H H 0.5554(17) 0.3862(15) 0.7031(15) 0.047(8) Uiso 1 1 d . . .
N1I N 0.59707(14) 0.11036(13) -0.33664(13) 0.0330(5) Uani 1 1 d . . .
C1I C 0.60686(15) 0.15088(15) -0.26064(15) 0.0263(6) Uani 1 1 d . . .
C2I C 0.61307(15) 0.23089(15) -0.23528(15) 0.0298(6) Uani 1 1 d . . .
H2I H 0.6124 0.2582 -0.2701 0.036 Uiso 1 1 d R . .
C3I C 0.62021(16) 0.27058(16) -0.16000(15) 0.0318(6) Uani 1 1 d . . .
H3I H 0.6241 0.3247 -0.1440 0.038 Uiso 1 1 d R . .
C4I C 0.62162(15) 0.23270(16) -0.10732(15) 0.0286(6) Uani 1 1 d . . .
C5I C 0.61748(15) 0.15394(16) -0.13231(15) 0.0301(6) Uani 1 1 d . . .
H5I H 0.6197 0.1275 -0.0969 0.036 Uiso 1 1 d R . .
C6I C 0.61028(15) 0.11379(16) -0.20672(15) 0.0294(6) Uani 1 1 d . . .
H6I H 0.6076 0.0602 -0.2218 0.035 Uiso 1 1 d R . .
C7I C 0.61513(18) 0.15898(16) -0.38411(15) 0.0390(7) Uani 1 1 d . . .
H71I H 0.6779 0.2062 -0.3568 0.061(5) Uiso 1 1 d R . .
H72I H 0.6068 0.1221 -0.4356 0.061(5) Uiso 1 1 d R . .
H73I H 0.5727 0.1811 -0.3917 0.061(5) Uiso 1 1 d R . .
C8I C 0.60532(17) 0.03419(16) -0.35810(16) 0.0375(7) Uani 1 1 d . . .
H81I H 0.5609 -0.0085 -0.3479 0.046(4) Uiso 1 1 d R . .
H82I H 0.5936 0.0118 -0.4142 0.046(4) Uiso 1 1 d R . .
H83I H 0.6670 0.0480 -0.3265 0.046(4) Uiso 1 1 d R . .
C9I C 0.62491(16) 0.27310(17) -0.03057(16) 0.0337(7) Uani 1 1 d . . .
C10I C 0.62699(19) 0.3073(2) 0.03158(19) 0.0419(8) Uani 1 1 d . . .
H1I H 0.6269(17) 0.3318(16) 0.0776(14) 0.042(9) Uiso 1 1 d . . .
N1J N 0.36487(14) 0.22521(13) -0.00997(13) 0.0352(6) Uani 1 1 d . . .
C1J C 0.37265(16) 0.26614(16) 0.06515(15) 0.0289(6) Uani 1 1 d . . .
C2J C 0.37485(16) 0.34503(15) 0.08828(15) 0.0320(6) Uani 1 1 d . . .
H2J H 0.3728 0.3708 0.0523 0.038 Uiso 1 1 d R . .
C3J C 0.38005(16) 0.38514(16) 0.16184(16) 0.0346(7) Uani 1 1 d . . .
H3J H 0.3814 0.4381 0.1758 0.041 Uiso 1 1 d R . .
C4J C 0.38341(16) 0.34938(16) 0.21681(16) 0.0325(7) Uani 1 1 d . . .
C5J C 0.38194(16) 0.27188(16) 0.19416(16) 0.0346(7) Uani 1 1 d . . .
H5J H 0.3847 0.2467 0.2306 0.042 Uiso 1 1 d R . .
C6J C 0.37637(16) 0.23074(16) 0.12075(15) 0.0330(7) Uani 1 1 d . . .
H6J H 0.3751 0.1778 0.1072 0.040 Uiso 1 1 d R . .
C7J C 0.37941(18) 0.27105(16) -0.05941(16) 0.0422(7) Uani 1 1 d . . .
H71J H 0.4415 0.3194 -0.0334 0.056(5) Uiso 1 1 d R . .
H72J H 0.3710 0.2334 -0.1106 0.056(5) Uiso 1 1 d R . .
H73J H 0.3354 0.2914 -0.0675 0.056(5) Uiso 1 1 d R . .
C8J C 0.37861(17) 0.15211(16) -0.02773(16) 0.0400(7) Uani 1 1 d . . .
H81J H 0.3354 0.1087 -0.0173 0.050(5) Uiso 1 1 d R . .
H82J H 0.3685 0.1290 -0.0834 0.050(5) Uiso 1 1 d R . .
H83J H 0.4411 0.1692 0.0055 0.050(5) Uiso 1 1 d R . .
C9J C 0.38425(17) 0.39019(18) 0.29216(18) 0.0364(7) Uani 1 1 d . . .
C10J C 0.3827(2) 0.4237(2) 0.3527(2) 0.0467(8) Uani 1 1 d . . .
H1J H 0.3792(18) 0.4490(16) 0.3961(15) 0.045(9) Uiso 1 1 d . . .
N1K N 0.60980(15) 0.12017(14) 0.17498(14) 0.0399(6) Uani 1 1 d . . .
C1K C 0.61551(16) 0.16077(16) 0.24922(16) 0.0312(6) Uani 1 1 d . . .
C2K C 0.61824(16) 0.23964(15) 0.27203(16) 0.0324(6) Uani 1 1 d . . .
H2K H 0.6170 0.2655 0.2361 0.039 Uiso 1 1 d R . .
C3K C 0.62277(16) 0.27976(16) 0.34538(16) 0.0336(7) Uani 1 1 d . . .
H3K H 0.6245 0.3329 0.3592 0.040 Uiso 1 1 d R . .
C4K C 0.62475(16) 0.24396(16) 0.40028(16) 0.0321(7) Uani 1 1 d . . .
C5K C 0.62302(16) 0.16624(16) 0.37791(16) 0.0320(6) Uani 1 1 d . . .
H5K H 0.6252 0.1410 0.4144 0.038 Uiso 1 1 d R . .
C6K C 0.61841(16) 0.12518(16) 0.30474(15) 0.0322(6) Uani 1 1 d . . .
H6K H 0.6171 0.0722 0.2914 0.039 Uiso 1 1 d R . .
C7K C 0.62313(18) 0.16458(16) 0.12440(15) 0.0403(7) Uani 1 1 d . . .
H71K H 0.6828 0.2162 0.1518 0.058(5) Uiso 1 1 d R . .
H72K H 0.6204 0.1278 0.0756 0.058(5) Uiso 1 1 d R . .
H73K H 0.5752 0.1797 0.1116 0.058(5) Uiso 1 1 d R . .
C8K C 0.61230(17) 0.04118(15) 0.15454(16) 0.0374(7) Uani 1 1 d . . .
H81K H 0.5615 -0.0010 0.1596 0.049(5) Uiso 1 1 d R . .
H82K H 0.6069 0.0204 0.1000 0.049(5) Uiso 1 1 d R . .
H83K H 0.6701 0.0509 0.1903 0.049(5) Uiso 1 1 d R . .
C9K C 0.62785(17) 0.28589(17) 0.47623(17) 0.0357(7) Uani 1 1 d . . .
C10K C 0.6304(2) 0.3207(2) 0.5383(2) 0.0459(8) Uani 1 1 d . . .
H1K H 0.6332(19) 0.3506(17) 0.5852(16) 0.060(10) Uiso 1 1 d . . .
N1L N 0.37590(14) 0.22826(13) 0.48798(13) 0.0356(6) Uani 1 1 d . . .
C1L C 0.38154(16) 0.26647(16) 0.56268(16) 0.0305(6) Uani 1 1 d . . .
C2L C 0.38468(16) 0.34515(16) 0.58871(16) 0.0318(6) Uani 1 1 d . . .
H2L H 0.3860 0.3739 0.5551 0.038 Uiso 1 1 d R . .
C3L C 0.38617(16) 0.38180(16) 0.66127(16) 0.0338(7) Uani 1 1 d . . .
H3L H 0.3880 0.4350 0.6767 0.041 Uiso 1 1 d R . .
C4L C 0.38480(16) 0.34213(17) 0.71319(16) 0.0326(7) Uani 1 1 d . . .
C5L C 0.38229(16) 0.26423(16) 0.68836(16) 0.0339(7) Uani 1 1 d . . .
H5L H 0.3816 0.2362 0.7226 0.041 Uiso 1 1 d R . .
C6L C 0.38073(16) 0.22699(16) 0.61549(16) 0.0339(7) Uani 1 1 d . . .
H6L H 0.3790 0.1738 0.6004 0.041 Uiso 1 1 d R . .
C7L C 0.38853(19) 0.27575(16) 0.43977(16) 0.0433(8) Uani 1 1 d . . .
H71L H 0.3422 0.2934 0.4312 0.052(5) Uiso 1 1 d R . .
H73L H 0.4494 0.3260 0.4669 0.052(5) Uiso 1 1 d R . .
H72L H 0.3825 0.2400 0.3888 0.052(5) Uiso 1 1 d R . .
C8L C 0.38702(17) 0.15359(16) 0.46668(16) 0.0392(7) Uani 1 1 d . . .
H81L H 0.3426 0.1094 0.4755 0.077(6) Uiso 1 1 d R . .
H82L H 0.3770 0.1326 0.4109 0.077(6) Uiso 1 1 d R . .
H83L H 0.4489 0.1685 0.4992 0.077(6) Uiso 1 1 d R . .
C9L C 0.38558(17) 0.38097(18) 0.78907(18) 0.0368(7) Uani 1 1 d . . .
C10L C 0.38462(19) 0.4141(2) 0.8504(2) 0.0441(8) Uani 1 1 d . . .
H1L H 0.3880(18) 0.4408(16) 0.8983(15) 0.049(9) Uiso 1 1 d . . .

loop_
_atom_site_aniso_label
_atom_site_aniso_U_11
_atom_site_aniso_U_22
_atom_site_aniso_U_33
_atom_site_aniso_U_23
_atom_site_aniso_U_13
_atom_site_aniso_U_12
N1A 0.0229(12) 0.0322(12) 0.0253(11) 0.0115(10) 0.0094(9) 0.0113(10)
C1A 0.0275(14) 0.0177(12) 0.0249(13) 0.0090(11) 0.0113(11) 0.0142(11)
C2A 0.0310(14) 0.0293(14) 0.0274(13) 0.0138(11) 0.0175(11) 0.0173(12)
C3A 0.0301(14) 0.0252(13) 0.0224(12) 0.0098(11) 0.0082(11) 0.0143(12)
C4A 0.0243(13) 0.0200(13) 0.0298(14) 0.0115(11) 0.0111(11) 0.0128(11)
C5A 0.0323(14) 0.0249(13) 0.0289(13) 0.0132(11) 0.0177(12) 0.0162(12)
C6A 0.0314(14) 0.0265(13) 0.0211(12) 0.0096(11) 0.0093(11) 0.0148(11)
C7A 0.0278(14) 0.0384(15) 0.0382(15) 0.0225(13) 0.0168(12) 0.0168(12)
C8A 0.0282(14) 0.0347(15) 0.0281(14) 0.0143(12) 0.0069(12) 0.0114(12)
C9A 0.0315(15) 0.0239(13) 0.0312(14) 0.0147(12) 0.0119(12) 0.0150(12)
C10A 0.0296(18) 0.0370(17) 0.0488(18) 0.0234(15) 0.0131(15) 0.0158(14)
N1B 0.0284(12) 0.0300(12) 0.0231(11) 0.0126(10) 0.0125(9) 0.0145(10)
C1B 0.0265(13) 0.0170(12) 0.0250(13) 0.0100(11) 0.0101(11) 0.0121(11)
C2B 0.0315(14) 0.0275(13) 0.0258(13) 0.0119(11) 0.0167(11) 0.0178(12)
C3B 0.0281(14) 0.0248(13) 0.0209(12) 0.0069(11) 0.0081(11) 0.0113(11)
C4B 0.0297(14) 0.0173(12) 0.0289(14) 0.0097(11) 0.0141(11) 0.0120(11)
C5B 0.0321(14) 0.0209(12) 0.0313(14) 0.0124(11) 0.0211(12) 0.0123(11)
C6B 0.0348(14) 0.0223(12) 0.0219(12) 0.0106(11) 0.0141(11) 0.0145(11)
C7B 0.0283(14) 0.0337(15) 0.0347(14) 0.0172(13) 0.0153(12) 0.0151(12)
C8B 0.0338(15) 0.0288(14) 0.0287(14) 0.0124(12) 0.0111(12) 0.0149(12)
C9B 0.0340(16) 0.0239(13) 0.0319(14) 0.0127(12) 0.0169(12) 0.0149(12)
C10B 0.0294(17) 0.0353(16) 0.0464(17) 0.0147(14) 0.0165(14) 0.0148(14)
N1C 0.0253(12) 0.0292(12) 0.0260(11) 0.0123(10) 0.0113(10) 0.0145(10)
C1C 0.0295(14) 0.0196(12) 0.0258(13) 0.0117(11) 0.0126(11) 0.0158(11)
C2C 0.0318(14) 0.0278(13) 0.0232(12) 0.0122(11) 0.0142(11) 0.0156(12)
C3C 0.0312(14) 0.0265(13) 0.0375(15) 0.0184(12) 0.0196(12) 0.0167(12)
C4C 0.0272(14) 0.0199(13) 0.0293(14) 0.0129(11) 0.0090(12) 0.0132(11)
C5C 0.0383(15) 0.0237(13) 0.0224(13) 0.0102(11) 0.0130(12) 0.0162(12)
C6C 0.0329(15) 0.0239(13) 0.0252(13) 0.0095(11) 0.0136(11) 0.0148(12)
C7C 0.0308(14) 0.0330(15) 0.0304(14) 0.0133(12) 0.0112(12) 0.0141(12)
C8C 0.0322(15) 0.0395(16) 0.0380(15) 0.0179(13) 0.0181(13) 0.0196(13)
C9C 0.0336(16) 0.0269(14) 0.0366(15) 0.0171(13) 0.0122(13) 0.0164(13)
C10C 0.0314(17) 0.0336(16) 0.0436(17) 0.0205(14) 0.0096(15) 0.0156(14)
N1D 0.0268(12) 0.0365(12) 0.0248(11) 0.0146(10) 0.0123(10) 0.0157(10)
C1D 0.0302(14) 0.0192(12) 0.0260(13) 0.0102(11) 0.0117(11) 0.0150(11)
C2D 0.0355(15) 0.0265(13) 0.0255(13) 0.0140(11) 0.0171(12) 0.0177(12)
C3D 0.0383(16) 0.0267(13) 0.0227(13) 0.0106(11) 0.0091(12) 0.0193(12)
C4D 0.0297(14) 0.0206(13) 0.0270(14) 0.0113(11) 0.0098(12) 0.0143(12)
C5D 0.0339(15) 0.0287(13) 0.0310(14) 0.0159(12) 0.0194(12) 0.0185(12)
C6D 0.0333(14) 0.0259(13) 0.0208(12) 0.0089(11) 0.0112(11) 0.0159(12)
C7D 0.0317(15) 0.0372(15) 0.0371(15) 0.0168(13) 0.0172(13) 0.0165(13)
C8D 0.0349(15) 0.0346(15) 0.0296(14) 0.0121(13) 0.0096(12) 0.0180(13)
C9D 0.0365(16) 0.0273(14) 0.0305(14) 0.0142(12) 0.0121(13) 0.0204(13)
C10D 0.0316(17) 0.0344(16) 0.0452(18) 0.0150(15) 0.0077(15) 0.0146(14)
N1E 0.0262(12) 0.0223(11) 0.0326(12) 0.0133(10) 0.0107(10) 0.0117(10)
C1E 0.0284(13) 0.0194(12) 0.0228(12) 0.0076(10) 0.0136(10) 0.0132(11)
C2E 0.0317(14) 0.0211(12) 0.0300(13) 0.0132(11) 0.0119(11) 0.0138(11)
C3E 0.0331(15) 0.0273(13) 0.0297(13) 0.0145(12) 0.0125(12) 0.0192(12)
C4E 0.0272(14) 0.0233(13) 0.0218(13) 0.0083(11) 0.0114(11) 0.0121(11)
C5E 0.0310(14) 0.0247(13) 0.0261(13) 0.0119(11) 0.0127(11) 0.0124(11)
C6E 0.0354(15) 0.0264(13) 0.0272(13) 0.0163(11) 0.0139(11) 0.0199(12)
C7E 0.0333(14) 0.0247(13) 0.0360(14) 0.0159(12) 0.0152(12) 0.0130(12)
C8E 0.0340(15) 0.0304(14) 0.0343(14) 0.0152(12) 0.0107(12) 0.0159(12)
C9E 0.0363(16) 0.0251(13) 0.0296(14) 0.0135(12) 0.0155(13) 0.0199(12)
C10E 0.0323(17) 0.0300(15) 0.0420(18) 0.0142(14) 0.0084(15) 0.0151(14)
N1F 0.0265(12) 0.0241(11) 0.0345(12) 0.0157(10) 0.0102(10) 0.0129(10)
C1F 0.0311(14) 0.0214(12) 0.0195(12) 0.0079(10) 0.0114(11) 0.0155(11)
C2F 0.0330(14) 0.0199(12) 0.0276(13) 0.0124(11) 0.0139(11) 0.0144(11)
C3F 0.0318(14) 0.0296(13) 0.0275(13) 0.0152(11) 0.0125(11) 0.0202(12)
C4F 0.0265(14) 0.0240(13) 0.0248(13) 0.0107(11) 0.0113(11) 0.0134(11)
C5F 0.0311(14) 0.0201(12) 0.0259(13) 0.0097(11) 0.0127(11) 0.0121(11)
C6F 0.0318(14) 0.0254(13) 0.0259(12) 0.0149(11) 0.0131(11) 0.0194(11)
C7F 0.0302(14) 0.0264(13) 0.0374(15) 0.0147(12) 0.0137(12) 0.0121(12)
C8F 0.0317(15) 0.0345(15) 0.0385(15) 0.0168(13) 0.0102(12) 0.0192(13)
C9F 0.0353(16) 0.0291(14) 0.0326(15) 0.0168(12) 0.0166(13) 0.0192(13)
C10F 0.0336(18) 0.0311(16) 0.0426(17) 0.0157(14) 0.0117(15) 0.0168(14)
N1G 0.0241(11) 0.0230(11) 0.0334(12) 0.0168(10) 0.0102(10) 0.0109(10)
C1G 0.0252(13) 0.0226(13) 0.0215(13) 0.0078(11) 0.0126(11) 0.0136(11)
C2G 0.0296(14) 0.0227(12) 0.0288(13) 0.0139(11) 0.0122(11) 0.0160(11)
C3G 0.0304(14) 0.0198(12) 0.0300(13) 0.0127(11) 0.0143(11) 0.0135(11)
C4G 0.0246(13) 0.0224(13) 0.0242(13) 0.0097(11) 0.0108(11) 0.0119(11)
C5G 0.0312(14) 0.0266(13) 0.0263(13) 0.0133(11) 0.0109(11) 0.0190(12)
C6G 0.0318(14) 0.0203(12) 0.0262(13) 0.0120(11) 0.0127(11) 0.0127(11)
C7G 0.0272(14) 0.0299(14) 0.0357(14) 0.0171(12) 0.0107(12) 0.0159(12)
C8G 0.0269(14) 0.0274(13) 0.0369(15) 0.0170(12) 0.0127(12) 0.0115(12)
C9G 0.0306(15) 0.0247(13) 0.0311(14) 0.0130(12) 0.0108(12) 0.0153(12)
C10G 0.0276(17) 0.0339(16) 0.0444(17) 0.0188(14) 0.0103(14) 0.0155(14)
N1H 0.0225(11) 0.0207(11) 0.0304(12) 0.0139(10) 0.0078(9) 0.0094(9)
C1H 0.0260(13) 0.0208(13) 0.0182(12) 0.0076(10) 0.0123(11) 0.0119(11)
C2H 0.0291(14) 0.0199(12) 0.0277(13) 0.0132(11) 0.0127(11) 0.0119(11)
C3H 0.0303(14) 0.0239(13) 0.0263(13) 0.0131(11) 0.0106(11) 0.0164(11)
C4H 0.0266(13) 0.0217(13) 0.0235(13) 0.0089(11) 0.0127(11) 0.0127(11)
C5H 0.0314(14) 0.0214(13) 0.0301(13) 0.0123(11) 0.0176(12) 0.0122(11)
C6H 0.0295(14) 0.0215(12) 0.0262(13) 0.0130(11) 0.0135(11) 0.0149(11)
C7H 0.0277(14) 0.0225(13) 0.0368(14) 0.0155(12) 0.0124(12) 0.0106(11)
C8H 0.0276(14) 0.0282(13) 0.0309(14) 0.0164(12) 0.0094(11) 0.0137(12)
C9H 0.0345(16) 0.0224(13) 0.0282(14) 0.0105(11) 0.0136(12) 0.0154(12)
C10H 0.0285(17) 0.0345(16) 0.0467(17) 0.0180(14) 0.0139(14) 0.0165(14)
N1I 0.0378(13) 0.0303(12) 0.0356(13) 0.0178(11) 0.0142(11) 0.0187(11)
C1I 0.0147(12) 0.0261(14) 0.0329(15) 0.0141(12) 0.0039(11) 0.0075(11)
C2I 0.0264(14) 0.0278(14) 0.0344(15) 0.0182(12) 0.0092(12) 0.0111(12)
C3I 0.0227(13) 0.0264(14) 0.0429(16) 0.0163(13) 0.0101(12) 0.0098(11)
C4I 0.0180(13) 0.0312(15) 0.0331(15) 0.0155(13) 0.0087(11) 0.0085(11)
C5I 0.0197(13) 0.0319(14) 0.0405(16) 0.0228(13) 0.0100(12) 0.0104(11)
C6I 0.0233(13) 0.0264(14) 0.0392(15) 0.0171(12) 0.0094(12) 0.0124(11)
C7I 0.0437(17) 0.0404(16) 0.0384(16) 0.0225(14) 0.0162(14) 0.0218(14)
C8I 0.0410(16) 0.0349(15) 0.0429(17) 0.0180(14) 0.0172(14) 0.0229(14)
C9I 0.0217(14) 0.0316(15) 0.0391(17) 0.0149(14) 0.0084(13) 0.0076(12)
C10I 0.0363(17) 0.0431(18) 0.0370(18) 0.0147(16) 0.0116(14) 0.0143(14)
N1J 0.0360(13) 0.0317(13) 0.0401(14) 0.0197(11) 0.0119(11) 0.0177(11)
C1J 0.0179(13) 0.0274(14) 0.0357(15) 0.0148(13) 0.0071(11) 0.0070(11)
C2J 0.0269(14) 0.0284(14) 0.0392(16) 0.0195(13) 0.0084(12) 0.0115(12)
C3J 0.0257(14) 0.0321(15) 0.0468(17) 0.0216(14) 0.0102(13) 0.0143(12)
C4J 0.0197(13) 0.0321(15) 0.0415(17) 0.0191(13) 0.0080(12) 0.0090(12)
C5J 0.0245(14) 0.0364(16) 0.0390(16) 0.0234(14) 0.0073(12) 0.0096(12)
C6J 0.0255(14) 0.0286(15) 0.0439(17) 0.0213(14) 0.0083(12) 0.0118(12)
C7J 0.0470(18) 0.0413(17) 0.0438(17) 0.0245(15) 0.0199(14) 0.0211(14)
C8J 0.0352(16) 0.0350(16) 0.0502(18) 0.0203(14) 0.0138(14) 0.0179(13)
C9J 0.0256(15) 0.0393(17) 0.0434(18) 0.0238(15) 0.0113(13) 0.0123(13)
C10J 0.0409(18) 0.054(2) 0.048(2) 0.0233(18) 0.0204(16) 0.0227(16)
N1K 0.0490(15) 0.0346(13) 0.0487(15) 0.0253(12) 0.0257(12) 0.0229(12)
C1K 0.0226(14) 0.0313(15) 0.0417(16) 0.0185(13) 0.0145(12) 0.0120(12)
C2K 0.0278(14) 0.0294(14) 0.0451(17) 0.0235(13) 0.0141(12) 0.0137(12)
C3K 0.0248(14) 0.0247(14) 0.0473(17) 0.0173(13) 0.0101(13) 0.0099(12)
C4K 0.0188(13) 0.0294(15) 0.0401(16) 0.0156(13) 0.0060(12) 0.0075(11)
C5K 0.0245(14) 0.0344(15) 0.0408(16) 0.0240(13) 0.0105(12) 0.0139(12)
C6K 0.0271(14) 0.0319(15) 0.0452(17) 0.0244(14) 0.0156(13) 0.0151(12)
C7K 0.0402(17) 0.0445(17) 0.0423(16) 0.0262(15) 0.0176(14) 0.0204(14)
C8K 0.0335(15) 0.0333(15) 0.0465(17) 0.0179(14) 0.0167(13) 0.0163(13)
C9K 0.0236(15) 0.0355(16) 0.0403(17) 0.0174(14) 0.0064(13) 0.0105(13)
C10K 0.0352(17) 0.0454(19) 0.046(2) 0.0155(17) 0.0121(15) 0.0145(15)
N1L 0.0394(13) 0.0279(12) 0.0381(14) 0.0181(11) 0.0102(11) 0.0157(11)
C1L 0.0174(13) 0.0307(15) 0.0387(16) 0.0184(13) 0.0045(12) 0.0092(11)
C2L 0.0284(14) 0.0311(15) 0.0431(17) 0.0237(13) 0.0130(12) 0.0166(12)
C3L 0.0261(14) 0.0336(15) 0.0473(17) 0.0209(14) 0.0143(13) 0.0174(12)
C4L 0.0208(13) 0.0389(16) 0.0449(17) 0.0251(14) 0.0136(12) 0.0155(12)
C5L 0.0263(14) 0.0352(16) 0.0466(17) 0.0266(14) 0.0140(13) 0.0147(12)
C6L 0.0273(14) 0.0266(14) 0.0455(17) 0.0199(14) 0.0096(13) 0.0109(12)
C7L 0.0530(19) 0.0386(16) 0.0461(17) 0.0259(15) 0.0214(15) 0.0231(15)
C8L 0.0387(16) 0.0321(15) 0.0441(17) 0.0179(14) 0.0126(14) 0.0160(13)
C9L 0.0223(15) 0.0431(17) 0.0465(19) 0.0246(16) 0.0104(14) 0.0155(13)
C10L 0.0338(17) 0.054(2) 0.043(2) 0.0232(18) 0.0140(15) 0.0193(16)

loop_
_atom_type_symbol
_atom_type_description
_atom_type_scat_dispersion_real
_atom_type_scat_dispersion_imag
_atom_type_scat_source
C C 0.0033 0.0016 'International Tables Vol C Tables 4.2.6.8 and 6.1.1.4'
H H 0.0000 0.0000 'International Tables Vol C Tables 4.2.6.8 and 6.1.1.4'
N N 0.0061 0.0033 'International Tables Vol C Tables 4.2.6.8 and 6.1.1.4'

loop_
_geom_angle_atom_site_label_1
_geom_angle_atom_site_label_2
_geom_angle_atom_site_label_3
_geom_angle
_geom_angle_site_symmetry_1
_geom_angle_site_symmetry_3
_geom_angle_publ_flag
C1A N1A C7A 120.7(2) . . ?
C1A N1A C8A 120.2(2) . . ?
C7A N1A C8A 118.67(19) . . ?
N1A C1A C2A 122.2(2) . . ?
N1A C1A C6A 121.1(2) . . ?
C2A C1A C6A 116.7(2) . . ?
C3A C2A C1A 121.2(2) . . ?
C3A C2A H2A 119.4 . . ?
C1A C2A H2A 119.4 . . ?
C2A C3A C4A 121.5(2) . . ?
C2A C3A H3A 119.2 . . ?
C4A C3A H3A 119.2 . . ?
C3A C4A C5A 117.3(2) . . ?
C3A C4A C9A 122.8(2) . . ?
C5A C4A C9A 119.9(2) . . ?
C6A C5A C4A 121.9(2) . . ?
C6A C5A H5A 119.1 . . ?
C4A C5A H5A 119.1 . . ?
C5A C6A C1A 121.2(2) . . ?
C5A C6A H6A 119.3 . . ?
C1A C6A H6A 119.4 . . ?
N1A C7A H71A 109.3 . . ?
N1A C7A H72A 109.6 . . ?
H71A C7A H72A 109.5 . . ?
N1A C7A H73A 109.5 . . ?
H71A C7A H73A 109.5 . . ?
H72A C7A H73A 109.5 . . ?
N1A C8A H81A 109.6 . . ?
N1A C8A H82A 109.5 . . ?
H81A C8A H82A 109.4 . . ?
N1A C8A H83A 109.4 . . ?
H81A C8A H83A 109.5 . . ?
H82A C8A H83A 109.5 . . ?
C10A C9A C4A 177.1(3) . . ?
C9A C10A H1A 179(3) . . ?
C1B N1B C8B 120.3(2) . . ?
C1B N1B C7B 120.0(2) . . ?
C8B N1B C7B 119.01(19) . . ?
N1B C1B C6B 121.3(2) . . ?
N1B C1B C2B 121.5(2) . . ?
C6B C1B C2B 117.2(2) . . ?
C3B C2B C1B 121.2(2) . . ?
C3B C2B H2B 119.4 . . ?
C1B C2B H2B 119.4 . . ?
C2B C3B C4B 121.3(2) . . ?
C2B C3B H3B 119.4 . . ?
C4B C3B H3B 119.3 . . ?
C5B C4B C3B 117.8(2) . . ?
C5B C4B C9B 120.4(2) . . ?
C3B C4B C9B 121.6(2) . . ?
C6B C5B C4B 121.6(2) . . ?
C6B C5B H5B 119.2 . . ?
C4B C5B H5B 119.2 . . ?
C5B C6B C1B 120.9(2) . . ?
C5B C6B H6B 119.5 . . ?
C1B C6B H6B 119.5 . . ?
N1B C7B H71B 109.4 . . ?
N1B C7B H72B 109.5 . . ?
H71B C7B H72B 109.5 . . ?
N1B C7B H73B 109.6 . . ?
H71B C7B H73B 109.5 . . ?
H72B C7B H73B 109.5 . . ?
N1B C8B H81B 109.4 . . ?
N1B C8B H82B 109.4 . . ?
H81B C8B H82B 109.5 . . ?
N1B C8B H83B 109.6 . . ?
H81B C8B H83B 109.5 . . ?
H82B C8B H83B 109.5 . . ?
C10B C9B C4B 177.7(3) . . ?
C9B C10B H1B 179.1(18) . . ?
C1C N1C C7C 120.7(2) . . ?
C1C N1C C8C 120.3(2) . . ?
C7C N1C C8C 118.95(19) . . ?
N1C C1C C6C 120.8(2) . . ?
N1C C1C C2C 121.8(2) . . ?
C6C C1C C2C 117.5(2) . . ?
C3C C2C C1C 120.6(2) . . ?
C3C C2C H2C 119.7 . . ?
C1C C2C H2C 119.7 . . ?
C2C C3C C4C 122.0(2) . . ?
C2C C3C H3C 119.0 . . ?
C4C C3C H3C 119.0 . . ?
C5C C4C C3C 117.0(2) . . ?
C5C C4C C9C 119.8(2) . . ?
C3C C4C C9C 123.2(2) . . ?
C6C C5C C4C 122.1(2) . . ?
C6C C5C H5C 118.9 . . ?
C4C C5C H5C 119.0 . . ?
C5C C6C C1C 120.8(2) . . ?
C5C C6C H6C 119.7 . . ?
C1C C6C H6C 119.6 . . ?
N1C C7C H71C 109.4 . . ?
N1C C7C H72C 109.5 . . ?
H71C C7C H72C 109.5 . . ?
N1C C7C H73C 109.6 . . ?
H71C C7C H73C 109.5 . . ?
H72C C7C H73C 109.5 . . ?
N1C C8C H81C 109.5 . . ?
N1C C8C H82C 109.3 . . ?
H81C C8C H82C 109.5 . . ?
N1C C8C H83C 109.6 . . ?
H81C C8C H83C 109.5 . . ?
H82C C8C H83C 109.5 . . ?
C10C C9C C4C 176.1(3) . . ?
C9C C10C H1C 178.2(18) . . ?
C1D N1D C8D 120.4(2) . . ?
C1D N1D C7D 119.9(2) . . ?
C8D N1D C7D 118.1(2) . . ?
N1D C1D C6D 122.3(2) . . ?
N1D C1D C2D 121.3(2) . . ?
C6D C1D C2D 116.3(2) . . ?
C3D C2D C1D 121.6(2) . . ?
C3D C2D H2D 119.1 . . ?
C1D C2D H2D 119.3 . . ?
C2D C3D C4D 121.3(2) . . ?
C2D C3D H3D 119.4 . . ?
C4D C3D H3D 119.3 . . ?
C5D C4D C3D 117.9(2) . . ?
C5D C4D C9D 122.5(2) . . ?
C3D C4D C9D 119.6(2) . . ?
C6D C5D C4D 121.2(2) . . ?
C6D C5D H5D 119.4 . . ?
C4D C5D H5D 119.4 . . ?
C5D C6D C1D 121.7(2) . . ?
C5D C6D H6D 119.1 . . ?
C1D C6D H6D 119.2 . . ?
N1D C7D H71D 109.5 . . ?
N1D C7D H72D 109.4 . . ?
H71D C7D H72D 109.5 . . ?
N1D C7D H73D 109.5 . . ?
H71D C7D H73D 109.5 . . ?
H72D C7D H73D 109.5 . . ?
N1D C8D H81D 109.4 . . ?
N1D C8D H82D 109.6 . . ?
H81D C8D H82D 109.5 . . ?
N1D C8D H83D 109.5 . . ?
H81D C8D H83D 109.5 . . ?
H82D C8D H83D 109.4 . . ?
C10D C9D C4D 177.5(3) . . ?
C9D C10D H1D 175.5(17) . . ?
C1E N1E C8E 120.8(2) . . ?
C1E N1E C7E 120.3(2) . . ?
C8E N1E C7E 118.87(19) . . ?
N1E C1E C2E 121.8(2) . . ?
N1E C1E C6E 121.4(2) . . ?
C2E C1E C6E 116.7(2) . . ?
C3E C2E C1E 121.4(2) . . ?
C3E C2E H2E 119.3 . . ?
C1E C2E H2E 119.3 . . ?
C2E C3E C4E 121.9(2) . . ?
C2E C3E H3E 119.0 . . ?
C4E C3E H3E 119.1 . . ?
C3E C4E C5E 117.0(2) . . ?
C3E C4E C9E 121.3(2) . . ?
C5E C4E C9E 121.5(2) . . ?
C6E C5E C4E 122.1(2) . . ?
C6E C5E H5E 119.0 . . ?
C4E C5E H5E 119.0 . . ?
C5E C6E C1E 120.9(2) . . ?
C5E C6E H6E 119.6 . . ?
C1E C6E H6E 119.5 . . ?
N1E C7E H71E 109.5 . . ?
N1E C7E H72E 109.5 . . ?
H71E C7E H72E 109.5 . . ?
N1E C7E H73E 109.4 . . ?
H71E C7E H73E 109.5 . . ?
H72E C7E H73E 109.5 . . ?
N1E C8E H81E 109.4 . . ?
N1E C8E H82E 109.6 . . ?
H81E C8E H82E 109.5 . . ?
N1E C8E H83E 109.4 . . ?
H81E C8E H83E 109.5 . . ?
H82E C8E H83E 109.5 . . ?
C10E C9E C4E 176.7(3) . . ?
C9E C10E H1E 175.6(19) . . ?
C1F N1F C8F 121.2(2) . . ?
C1F N1F C7F 120.4(2) . . ?
C8F N1F C7F 118.5(2) . . ?
N1F C1F C2F 121.8(2) . . ?
N1F C1F C6F 121.1(2) . . ?
C2F C1F C6F 117.1(2) . . ?
C3F C2F C1F 121.4(2) . . ?
C3F C2F H2F 119.3 . . ?
C1F C2F H2F 119.3 . . ?
C2F C3F C4F 121.2(2) . . ?
C2F C3F H3F 119.4 . . ?
C4F C3F H3F 119.4 . . ?
C5F C4F C3F 117.6(2) . . ?
C5F C4F C9F 121.2(2) . . ?
C3F C4F C9F 121.2(2) . . ?
C6F C5F C4F 121.8(2) . . ?
C6F C5F H5F 119.2 . . ?
C4F C5F H5F 119.1 . . ?
C5F C6F C1F 121.0(2) . . ?
C5F C6F H6F 119.5 . . ?
C1F C6F H6F 119.5 . . ?
N1F C7F H71F 109.5 . . ?
N1F C7F H72F 109.5 . . ?
H71F C7F H72F 109.5 . . ?
N1F C7F H73F 109.4 . . ?
H71F C7F H73F 109.5 . . ?
H72F C7F H73F 109.5 . . ?
N1F C8F H81F 109.5 . . ?
N1F C8F H82F 109.4 . . ?
H81F C8F H82F 109.5 . . ?
N1F C8F H83F 109.5 . . ?
H81F C8F H83F 109.5 . . ?
H82F C8F H83F 109.5 . . ?
C10F C9F C4F 177.2(3) . . ?
C9F C10F H1F 177.2(17) . . ?
C1G N1G C7G 120.6(2) . . ?
C1G N1G C8G 120.6(2) . . ?
C7G N1G C8G 118.60(19) . . ?
N1G C1G C2G 121.5(2) . . ?
N1G C1G C6G 121.6(2) . . ?
C2G C1G C6G 116.9(2) . . ?
C3G C2G C1G 121.0(2) . . ?
C3G C2G H2G 119.5 . . ?
C1G C2G H2G 119.5 . . ?
C2G C3G C4G 121.8(2) . . ?
C2G C3G H3G 119.1 . . ?
C4G C3G H3G 119.1 . . ?
C3G C4G C5G 117.3(2) . . ?
C3G C4G C9G 121.4(2) . . ?
C5G C4G C9G 121.2(2) . . ?
C6G C5G C4G 121.9(2) . . ?
C6G C5G H5G 119.0 . . ?
C4G C5G H5G 119.1 . . ?
C5G C6G C1G 120.9(2) . . ?
C5G C6G H6G 119.5 . . ?
C1G C6G H6G 119.6 . . ?
N1G C7G H71G 109.4 . . ?
N1G C7G H72G 109.5 . . ?
H71G C7G H72G 109.5 . . ?
N1G C7G H73G 109.5 . . ?
H71G C7G H73G 109.5 . . ?
H72G C7G H73G 109.5 . . ?
N1G C8G H81G 109.4 . . ?
N1G C8G H82G 109.4 . . ?
H81G C8G H82G 109.5 . . ?
N1G C8G H83G 109.6 . . ?
H81G C8G H83G 109.5 . . ?
H82G C8G H83G 109.5 . . ?
C10G C9G C4G 178.2(3) . . ?
C9G C10G H1G 177(2) . . ?
C1H N1H C7H 120.5(2) . . ?
C1H N1H C8H 120.3(2) . . ?
C7H N1H C8H 118.79(19) . . ?
N1H C1H C2H 121.7(2) . . ?
N1H C1H C6H 121.6(2) . . ?
C2H C1H C6H 116.7(2) . . ?
C3H C2H C1H 121.2(2) . . ?
C3H C2H H2H 119.4 . . ?
C1H C2H H2H 119.4 . . ?
C2H C3H C4H 121.9(2) . . ?
C2H C3H H3H 119.1 . . ?
C4H C3H H3H 119.0 . . ?
C3H C4H C5H 117.1(2) . . ?
C3H C4H C9H 120.6(2) . . ?
C5H C4H C9H 122.3(2) . . ?
C6H C5H C4H 121.6(2) . . ?
C6H C5H H5H 119.2 . . ?
C4H C5H H5H 119.2 . . ?
C5H C6H C1H 121.4(2) . . ?
C5H C6H H6H 119.3 . . ?
C1H C6H H6H 119.3 . . ?
N1H C7H H71H 109.4 . . ?
N1H C7H H72H 109.4 . . ?
H71H C7H H72H 109.5 . . ?
N1H C7H H73H 109.6 . . ?
H71H C7H H73H 109.5 . . ?
H72H C7H H73H 109.4 . . ?
N1H C8H H81H 109.6 . . ?
N1H C8H H82H 109.4 . . ?
H81H C8H H82H 109.5 . . ?
N1H C8H H83H 109.5 . . ?
H81H C8H H83H 109.5 . . ?
H82H C8H H83H 109.5 . . ?
C10H C9H C4H 177.4(3) . . ?
C9H C10H H1H 177.9(18) . . ?
C1I N1I C8I 119.7(2) . . ?
C1I N1I C7I 119.2(2) . . ?
C8I N1I C7I 116.6(2) . . ?
N1I C1I C6I 121.7(2) . . ?
N1I C1I C2I 120.6(2) . . ?
C6I C1I C2I 117.7(2) . . ?
C3I C2I C1I 120.7(3) . . ?
C3I C2I H2I 119.7 . . ?
C1I C2I H2I 119.6 . . ?
C2I C3I C4I 121.3(3) . . ?
C2I C3I H3I 119.4 . . ?
C4I C3I H3I 119.3 . . ?
C3I C4I C5I 117.7(2) . . ?
C3I C4I C9I 120.5(3) . . ?
C5I C4I C9I 121.7(3) . . ?
C6I C5I C4I 121.7(3) . . ?
C6I C5I H5I 119.2 . . ?
C4I C5I H5I 119.1 . . ?
C5I C6I C1I 120.8(2) . . ?
C5I C6I H6I 119.5 . . ?
C1I C6I H6I 119.6 . . ?
N1I C7I H71I 109.4 . . ?
N1I C7I H72I 109.5 . . ?
H71I C7I H72I 109.5 . . ?
N1I C7I H73I 109.5 . . ?
H71I C7I H73I 109.5 . . ?
H72I C7I H73I 109.5 . . ?
N1I C8I H81I 109.4 . . ?
N1I C8I H82I 109.6 . . ?
H81I C8I H82I 109.5 . . ?
N1I C8I H83I 109.4 . . ?
H81I C8I H83I 109.4 . . ?
H82I C8I H83I 109.5 . . ?
C10I C9I C4I 178.4(3) . . ?
C9I C10I H1I 178.4(19) . . ?
C1J N1J C8J 119.2(2) . . ?
C1J N1J C7J 119.7(2) . . ?
C8J N1J C7J 116.6(2) . . ?
N1J C1J C6J 122.1(2) . . ?
N1J C1J C2J 120.6(3) . . ?
C6J C1J C2J 117.3(3) . . ?
C3J C2J C1J 121.2(3) . . ?
C3J C2J H2J 119.5 . . ?
C1J C2J H2J 119.4 . . ?
C2J C3J C4J 121.3(3) . . ?
C2J C3J H3J 119.3 . . ?
C4J C3J H3J 119.4 . . ?
C5J C4J C3J 117.5(3) . . ?
C5J C4J C9J 121.9(3) . . ?
C3J C4J C9J 120.5(3) . . ?
C6J C5J C4J 122.0(3) . . ?
C6J C5J H5J 119.0 . . ?
C4J C5J H5J 119.0 . . ?
C5J C6J C1J 120.8(3) . . ?
C5J C6J H6J 119.7 . . ?
C1J C6J H6J 119.5 . . ?
N1J C7J H71J 109.4 . . ?
N1J C7J H72J 109.8 . . ?
H71J C7J H72J 109.5 . . ?
N1J C7J H73J 109.2 . . ?
H71J C7J H73J 109.5 . . ?
H72J C7J H73J 109.5 . . ?
N1J C8J H81J 109.4 . . ?
N1J C8J H82J 109.5 . . ?
H81J C8J H82J 109.5 . . ?
N1J C8J H83J 109.6 . . ?
H81J C8J H83J 109.5 . . ?
H82J C8J H83J 109.5 . . ?
C10J C9J C4J 178.0(3) . . ?
C9J C10J H1J 176.8(19) . . ?
C1K N1K C7K 120.3(2) . . ?
C1K N1K C8K 119.7(2) . . ?
C7K N1K C8K 118.4(2) . . ?
N1K C1K C2K 120.9(3) . . ?
N1K C1K C6K 121.7(2) . . ?
C2K C1K C6K 117.4(3) . . ?
C3K C2K C1K 121.1(3) . . ?
C3K C2K H2K 119.5 . . ?
C1K C2K H2K 119.4 . . ?
C2K C3K C4K 121.5(3) . . ?
C2K C3K H3K 119.3 . . ?
C4K C3K H3K 119.2 . . ?
C5K C4K C3K 117.4(3) . . ?
C5K C4K C9K 121.8(3) . . ?
C3K C4K C9K 120.9(3) . . ?
C6K C5K C4K 121.9(3) . . ?
C6K C5K H5K 119.1 . . ?
C4K C5K H5K 119.0 . . ?
C5K C6K C1K 120.7(3) . . ?
C5K C6K H6K 119.7 . . ?
C1K C6K H6K 119.6 . . ?
N1K C7K H71K 109.5 . . ?
N1K C7K H72K 109.5 . . ?
H71K C7K H72K 109.5 . . ?
N1K C7K H73K 109.5 . . ?
H71K C7K H73K 109.5 . . ?
H72K C7K H73K 109.5 . . ?
N1K C8K H81K 109.4 . . ?
N1K C8K H82K 109.6 . . ?
H81K C8K H82K 109.5 . . ?
N1K C8K H83K 109.4 . . ?
H81K C8K H83K 109.5 . . ?
H82K C8K H83K 109.5 . . ?
C10K C9K C4K 179.5(4) . . ?
C9K C10K H1K 176(2) . . ?
C1L N1L C7L 119.6(2) . . ?
C1L N1L C8L 120.2(2) . . ?
C7L N1L C8L 117.3(2) . . ?
N1L C1L C2L 121.4(3) . . ?
N1L C1L C6L 121.8(2) . . ?
C2L C1L C6L 116.7(3) . . ?
C3L C2L C1L 121.9(3) . . ?
C3L C2L H2L 119.0 . . ?
C1L C2L H2L 119.1 . . ?
C2L C3L C4L 121.2(3) . . ?
C2L C3L H3L 119.4 . . ?
C4L C3L H3L 119.4 . . ?
C5L C4L C3L 117.6(3) . . ?
C5L C4L C9L 121.8(3) . . ?
C3L C4L C9L 120.6(3) . . ?
C6L C5L C4L 121.5(3) . . ?
C6L C5L H5L 119.2 . . ?
C4L C5L H5L 119.2 . . ?
C5L C6L C1L 121.1(3) . . ?
C5L C6L H6L 119.4 . . ?
C1L C6L H6L 119.5 . . ?
N1L C7L H71L 109.4 . . ?
N1L C7L H73L 109.4 . . ?
H71L C7L H73L 109.5 . . ?
N1L C7L H72L 109.6 . . ?
H71L C7L H72L 109.5 . . ?
H73L C7L H72L 109.5 . . ?
N1L C8L H81L 109.5 . . ?
N1L C8L H82L 109.4 . . ?
H81L C8L H82L 109.5 . . ?
N1L C8L H83L 109.6 . . ?
H81L C8L H83L 109.5 . . ?
H82L C8L H83L 109.5 . . ?
C10L C9L C4L 177.8(3) . . ?
C9L C10L H1L 176.1(18) . . ?

loop_
_geom_bond_atom_site_label_1
_geom_bond_atom_site_label_2
_geom_bond_distance
_geom_bond_site_symmetry_2
_geom_bond_publ_flag
N1A C1A 1.368(3) . ?
N1A C7A 1.445(3) . ?
N1A C8A 1.450(3) . ?
C1A C2A 1.411(3) . ?
C1A C6A 1.414(3) . ?
C2A C3A 1.381(3) . ?
C2A H2A 0.9500 . ?
C3A C4A 1.396(3) . ?
C3A H3A 0.9499 . ?
C4A C5A 1.398(3) . ?
C4A C9A 1.433(3) . ?
C5A C6A 1.370(3) . ?
C5A H5A 0.9499 . ?
C6A H6A 0.9499 . ?
C7A H71A 0.9803 . ?
C7A H72A 0.9799 . ?
C7A H73A 0.9796 . ?
C8A H81A 0.9803 . ?
C8A H82A 0.9800 . ?
C8A H83A 0.9796 . ?
C9A C10A 1.181(4) . ?
C10A H1A 0.86(3) . ?
N1B C1B 1.374(3) . ?
N1B C8B 1.453(3) . ?
N1B C7B 1.455(3) . ?
C1B C6B 1.406(3) . ?
C1B C2B 1.407(3) . ?
C2B C3B 1.379(3) . ?
C2B H2B 0.9499 . ?
C3B C4B 1.393(3) . ?
C3B H3B 0.9501 . ?
C4B C5B 1.392(3) . ?
C4B C9B 1.442(3) . ?
C5B C6B 1.380(3) . ?
C5B H5B 0.9499 . ?
C6B H6B 0.9500 . ?
C7B H71B 0.9800 . ?
C7B H72B 0.9798 . ?
C7B H73B 0.9800 . ?
C8B H81B 0.9799 . ?
C8B H82B 0.9800 . ?
C8B H83B 0.9800 . ?
C9B C10B 1.180(4) . ?
C10B H1B 0.98(3) . ?
N1C C1C 1.369(3) . ?
N1C C7C 1.453(3) . ?
N1C C8C 1.456(3) . ?
C1C C6C 1.406(3) . ?
C1C C2C 1.407(3) . ?
C2C C3C 1.378(3) . ?
C2C H2C 0.9500 . ?
C3C C4C 1.395(3) . ?
C3C H3C 0.9501 . ?
C4C C5C 1.394(3) . ?
C4C C9C 1.433(3) . ?
C5C C6C 1.375(3) . ?
C5C H5C 0.9500 . ?
C6C H6C 0.9499 . ?
C7C H71C 0.9800 . ?
C7C H72C 0.9800 . ?
C7C H73C 0.9802 . ?
C8C H81C 0.9800 . ?
C8C H82C 0.9800 . ?
C8C H83C 0.9801 . ?
C9C C10C 1.185(3) . ?
C10C H1C 0.92(2) . ?
N1D C1D 1.370(3) . ?
N1D C8D 1.449(3) . ?
N1D C7D 1.450(3) . ?
C1D C6D 1.412(3) . ?
C1D C2D 1.413(3) . ?
C2D C3D 1.373(3) . ?
C2D H2D 0.9496 . ?
C3D C4D 1.398(3) . ?
C3D H3D 0.9500 . ?
C4D C5D 1.393(3) . ?
C4D C9D 1.443(3) . ?
C5D C6D 1.376(3) . ?
C5D H5D 0.9499 . ?
C6D H6D 0.9500 . ?
C7D H71D 0.9798 . ?
C7D H72D 0.9800 . ?
C7D H73D 0.9800 . ?
C8D H81D 0.9797 . ?
C8D H82D 0.9800 . ?
C8D H83D 0.9801 . ?
C9D C10D 1.180(4) . ?
C10D H1D 0.91(2) . ?
N1E C1E 1.369(3) . ?
N1E C8E 1.448(3) . ?
N1E C7E 1.455(3) . ?
C1E C2E 1.405(3) . ?
C1E C6E 1.416(3) . ?
C2E C3E 1.372(3) . ?
C2E H2E 0.9498 . ?
C3E C4E 1.393(3) . ?
C3E H3E 0.9499 . ?
C4E C5E 1.397(3) . ?
C4E C9E 1.445(3) . ?
C5E C6E 1.372(3) . ?
C5E H5E 0.9500 . ?
C6E H6E 0.9500 . ?
C7E H71E 0.9803 . ?
C7E H72E 0.9800 . ?
C7E H73E 0.9799 . ?
C8E H81E 0.9800 . ?
C8E H82E 0.9796 . ?
C8E H83E 0.9801 . ?
C9E C10E 1.180(3) . ?
C10E H1E 0.90(3) . ?
N1F C1F 1.376(3) . ?
N1F C8F 1.445(3) . ?
N1F C7F 1.452(3) . ?
C1F C2F 1.403(3) . ?
C1F C6F 1.408(3) . ?
C2F C3F 1.380(3) . ?
C2F H2F 0.9498 . ?
C3F C4F 1.400(3) . ?
C3F H3F 0.9499 . ?
C4F C5F 1.388(3) . ?
C4F C9F 1.434(3) . ?
C5F C6F 1.380(3) . ?
C5F H5F 0.9501 . ?
C6F H6F 0.9497 . ?
C7F H71F 0.9799 . ?
C7F H72F 0.9799 . ?
C7F H73F 0.9801 . ?
C8F H81F 0.9798 . ?
C8F H82F 0.9802 . ?
C8F H83F 0.9799 . ?
C9F C10F 1.187(4) . ?
C10F H1F 0.92(3) . ?
N1G C1G 1.368(3) . ?
N1G C7G 1.444(3) . ?
N1G C8G 1.458(3) . ?
C1G C2G 1.410(3) . ?
C1G C6G 1.414(3) . ?
C2G C3G 1.378(3) . ?
C2G H2G 0.9500 . ?
C3G C4G 1.393(3) . ?
C3G H3G 0.9498 . ?
C4G C5G 1.394(3) . ?
C4G C9G 1.436(3) . ?
C5G C6G 1.376(3) . ?
C5G H5G 0.9497 . ?
C6G H6G 0.9499 . ?
C7G H71G 0.9801 . ?
C7G H72G 0.9798 . ?
C7G H73G 0.9799 . ?
C8G H81G 0.9800 . ?
C8G H82G 0.9798 . ?
C8G H83G 0.9797 . ?
C9G C10G 1.186(3) . ?
C10G H1G 0.89(3) . ?
N1H C1H 1.369(3) . ?
N1H C7H 1.452(3) . ?
N1H C8H 1.452(3) . ?
C1H C2H 1.409(3) . ?
C1H C6H 1.411(3) . ?
C2H C3H 1.377(3) . ?
C2H H2H 0.9499 . ?
C3H C4H 1.394(3) . ?
C3H H3H 0.9500 . ?
C4H C5H 1.401(3) . ?
C4H C9H 1.432(3) . ?
C5H C6H 1.374(3) . ?
C5H H5H 0.9500 . ?
C6H H6H 0.9501 . ?
C7H H71H 0.9800 . ?
C7H H72H 0.9797 . ?
C7H H73H 0.9801 . ?
C8H H81H 0.9799 . ?
C8H H82H 0.9798 . ?
C8H H83H 0.9798 . ?
C9H C10H 1.180(3) . ?
C10H H1H 0.90(2) . ?
N1I C1I 1.384(3) . ?
N1I C8I 1.456(3) . ?
N1I C7I 1.466(3) . ?
C1I C6I 1.403(3) . ?
C1I C2I 1.403(3) . ?
C2I C3I 1.386(4) . ?
C2I H2I 0.9499 . ?
C3I C4I 1.391(3) . ?
C3I H3I 0.9499 . ?
C4I C5I 1.396(3) . ?
C4I C9I 1.441(4) . ?
C5I C6I 1.373(3) . ?
C5I H5I 0.9499 . ?
C6I H6I 0.9500 . ?
C7I H71I 0.9798 . ?
C7I H72I 0.9800 . ?
C7I H73I 0.9800 . ?
C8I H81I 0.9802 . ?
C8I H82I 0.9800 . ?
C8I H83I 0.9800 . ?
C9I C10I 1.178(4) . ?
C10I H1I 0.88(2) . ?
N1J C1J 1.384(3) . ?
N1J C8J 1.454(3) . ?
N1J C7J 1.454(3) . ?
C1J C6J 1.408(3) . ?
C1J C2J 1.413(3) . ?
C2J C3J 1.372(4) . ?
C2J H2J 0.9494 . ?
C3J C4J 1.402(4) . ?
C3J H3J 0.9499 . ?
C4J C5J 1.393(4) . ?
C4J C9J 1.438(4) . ?
C5J C6J 1.372(4) . ?
C5J H5J 0.9500 . ?
C6J H6J 0.9501 . ?
C7J H71J 0.9799 . ?
C7J H72J 0.9799 . ?
C7J H73J 0.9800 . ?
C8J H81J 0.9800 . ?
C8J H82J 0.9799 . ?
C8J H83J 0.9800 . ?
C9J C10J 1.177(4) . ?
C10J H1J 0.87(2) . ?
N1K C1K 1.382(3) . ?
N1K C7K 1.452(3) . ?
N1K C8K 1.453(3) . ?
C1K C2K 1.408(3) . ?
C1K C6K 1.409(4) . ?
C2K C3K 1.374(4) . ?
C2K H2K 0.9498 . ?
C3K C4K 1.401(4) . ?
C3K H3K 0.9499 . ?
C4K C5K 1.395(3) . ?
C4K C9K 1.436(4) . ?
C5K C6K 1.375(4) . ?
C5K H5K 0.9500 . ?
C6K H6K 0.9498 . ?
C7K H71K 0.9799 . ?
C7K H72K 0.9802 . ?
C7K H73K 0.9799 . ?
C8K H81K 0.9801 . ?
C8K H82K 0.9801 . ?
C8K H83K 0.9798 . ?
C9K C10K 1.176(4) . ?
C10K H1K 0.90(3) . ?
N1L C1L 1.380(3) . ?
N1L C7L 1.454(3) . ?
N1L C8L 1.457(3) . ?
C1L C2L 1.403(3) . ?
C1L C6L 1.414(4) . ?
C2L C3L 1.368(4) . ?
C2L H2L 0.9500 . ?
C3L C4L 1.402(4) . ?
C3L H3L 0.9501 . ?
C4L C5L 1.394(4) . ?
C4L C9L 1.438(4) . ?
C5L C6L 1.375(4) . ?
C5L H5L 0.9500 . ?
C6L H6L 0.9499 . ?
C7L H71L 0.9801 . ?
C7L H73L 0.9800 . ?
C7L H72L 0.9800 . ?
C8L H81L 0.9800 . ?
C8L H82L 0.9801 . ?
C8L H83L 0.9799 . ?
C9L C10L 1.182(4) . ?
C10L H1L 0.90(2) . ?

loop_
_geom_hbond_atom_site_label_D
_geom_hbond_atom_site_label_H
_geom_hbond_atom_site_label_A
_geom_hbond_distance_DH
_geom_hbond_distance_HA
_geom_hbond_distance_DA
_geom_hbond_angle_DHA
_geom_hbond_site_symmetry_A
C10A H1A C4I 0.86(3) 2.76(3) 3.583(4) 162(3) .
C10B H1B C2J 0.98(3) 2.72(3) 3.673(4) 164(2) .
C10B H1B C3J 0.98(3) 2.74(3) 3.669(4) 159(2) .
C10C H1C N1K 0.92(2) 2.53(3) 3.449(4) 177(2) .
C10D H1D C10L 0.91(2) 2.83(3) 3.638(4) 149(2) .
C10E H1E N1I 0.90(3) 2.51(3) 3.387(4) 165(3) .
C10F H1F C10J 0.92(3) 2.76(3) 3.612(4) 155(2) .
C10G H1G C3K 0.89(3) 2.86(3) 3.648(4) 149(2) .
C10G H1G C4K 0.89(3) 2.83(3) 3.627(4) 150(2) .
C10G H1G C5K 0.89(3) 2.86(3) 3.677(4) 153(2) .
C10H H1H C3L 0.90(2) 2.81(3) 3.671(4) 160(2) .
C10H H1H C3L 0.90(2) 2.81(3) 3.671(4) 160(2) .
C10I H1I C10B 0.88(2) 2.76(3) 3.640(4) 173(2) .
C10J H1J C9F 0.87(2) 2.81(3) 3.634(4) 157(2) 2_666
C10J H1J C10F 0.87(2) 2.83(3) 3.688(5) 170(2) 2_666
C10K H1K C10H 0.90(3) 2.72(3) 3.607(5) 168(2) .
C10L H1L C10D 0.90(2) 2.82(3) 3.714(5) 174(2) 2_667
